data_2203152
loop_
_publ_author_name
'Kooijman, Huub'
'Hotze, Anna C. G.'
'Caspers, Sabrine E.'
'Haasnoot, Jaap G.'
'Reedijk, Jan'
'Spek, Anthony L.'

_publ_section_title
;
 \a-Dichlorobis(2-phenylazo-4,6-dimethylpyridine)ruthenium(II)
 chloroform solvate
;
_journal_issue 2
_journal_name_full 'Acta Crystallographica Section E'
_journal_page_first m247
_journal_page_last m249
_journal_paper_doi 10.1107/S1600536804001618
_journal_volume 60
_journal_year 2004
_chemical_formula_iupac '[Ru Cl2 (C13 H13 N3)2]'
_chemical_formula_moiety 'C26 H26 Cl2 N6 Ru'
_chemical_formula_sum 'C26 H26 Cl2 N6 Ru'
_chemical_formula_weight 594.50
_chemical_name_systematic
;
\a-Dichlorobis(2-phenylazo-4,6-dimethylpyridine)ruthenium(II)
;
_space_group_IT_number 15
_symmetry_cell_setting monoclinic
_symmetry_space_group_name_Hall '-C 2yc'
_symmetry_space_group_name_H-M 'C 1 2/c 1'
_atom_sites_solution_hydrogens geom
_atom_sites_solution_primary direct
_atom_sites_solution_secondary difmap
_cell_angle_alpha 90
_cell_angle_beta 107.295(9)
_cell_angle_gamma 90
_cell_formula_units_Z 12
_cell_length_a 26.986(3)
_cell_length_b 18.412(3)
_cell_length_c 17.365(2)
_cell_measurement_reflns_used 1772
_cell_measurement_temperature 150
_cell_measurement_theta_max 25.0
_cell_measurement_theta_min 2.0
_cell_volume 8238.0(19)
_computing_cell_refinement 'DENZO (Otwinowski & Minor, 1997)'
_computing_data_collection 'COLLECT (Nonius, 1998)'
_computing_data_reduction DENZO
_computing_molecular_graphics 'PLATON (Spek, 2003)'
_computing_publication_material PLATON
_computing_structure_refinement 'SHELXL97 (Sheldrick, 1997)'
_computing_structure_solution 'SHELXS86 (Sheldrick, 1985)'
_diffrn_ambient_temperature 150
_diffrn_detector_area_resol_mean 18.4
_diffrn_measured_fraction_theta_full 1.000
_diffrn_measured_fraction_theta_max 1.000
_diffrn_measurement_device_type 'Nonius KappaCCD area-detector'
_diffrn_measurement_method '\f scans and \w scans with \k offset'
_diffrn_radiation_monochromator graphite
_diffrn_radiation_source 'Rotating Anode'
_diffrn_radiation_type MoK\a
_diffrn_radiation_wavelength 0.71073
_diffrn_reflns_av_R_equivalents 0.0513
_diffrn_reflns_av_sigmaI/netI 0.0326
_diffrn_reflns_limit_h_max 34
_diffrn_reflns_limit_h_min -34
_diffrn_reflns_limit_k_max 23
_diffrn_reflns_limit_k_min -23
_diffrn_reflns_limit_l_max 21
_diffrn_reflns_limit_l_min -22
_diffrn_reflns_number 85875
_diffrn_reflns_reduction_process ' ?'
_diffrn_reflns_theta_full 27.44
_diffrn_reflns_theta_max 27.44
_diffrn_reflns_theta_min 1.36
_diffrn_standards_number 0
_exptl_absorpt_coefficient_mu 0.791
_exptl_absorpt_correction_type none
_exptl_crystal_colour black
_exptl_crystal_density_diffrn 1.438
_exptl_crystal_density_method 'Not Measured'
_exptl_crystal_description block
_exptl_crystal_F_000 3624
_exptl_crystal_size_max 0.250
_exptl_crystal_size_mid 0.250
_exptl_crystal_size_min 0.250
_refine_diff_density_max 0.722
_refine_diff_density_min -2.312
_refine_ls_extinction_method none
_refine_ls_goodness_of_fit_ref 1.048
_refine_ls_hydrogen_treatment mixed
_refine_ls_matrix_type full
_refine_ls_number_parameters 480
_refine_ls_number_reflns 9406
_refine_ls_number_restraints 0
_refine_ls_restrained_S_all 1.048
_refine_ls_R_factor_all 0.0467
_refine_ls_R_factor_gt 0.0338
_refine_ls_shift/su_max 0.001
_refine_ls_shift/su_mean 0.000
_refine_ls_structure_factor_coef Fsqd
_refine_ls_weighting_details 'w = 1/[\s^2^(F~o~^2^)+(0.0416P)^2^+9.95P] where P = (F~o~^2^+2Fc^2^)/3'
_refine_ls_weighting_scheme calc
_refine_ls_wR_factor_gt 0.0785
_refine_ls_wR_factor_ref 0.0827
_reflns_number_gt 7787
_reflns_number_total 9406
_reflns_threshold_expression I>2\s(I)
_cod_data_source_file bt6402.cif
_cod_data_source_block I
_cod_depositor_comments
;
The following automatic conversions were performed:
'_symmetry_cell_setting' value 'Monoclinic' changed to 'monoclinic'
according to '/home/saulius/struct/CIF-dictionaries/cif_core.dic'
dictionary named 'cif_core.dic' version 2.4.1 from 2010-06-29.

Automatic conversion script
Id: cif_fix_enum 1527 2010-12-29 10:47:43Z saulius 

The following automatic conversions were performed:

'_symmetry_cell_setting' value 'Monoclinic' changed to 'monoclinic'
according to /home/saulius/struct/CIF-dictionaries/cif_core.dic
dictionary named 'cif_core.dic' version 2.4.1 from 2010-06-29.

Automatic conversion script
Id: cif_fix_values 1715 2011-07-08 13:25:40Z adriana 
;
_cod_original_sg_symbol_H-M 'C 2/c'
_cod_database_code 2203152
_cod_database_fobs_code 2203152

loop_
_symmetry_equiv_pos_as_xyz
x,y,z
-x,y,1/2-z
-x,-y,-z
x,-y,1/2+z
1/2+x,1/2+y,z
1/2-x,1/2+y,1/2-z
1/2-x,1/2-y,-z
1/2+x,1/2-y,1/2+z

loop_
_atom_site_aniso_label
_atom_site_aniso_U_11
_atom_site_aniso_U_22
_atom_site_aniso_U_33
_atom_site_aniso_U_12
_atom_site_aniso_U_13
_atom_site_aniso_U_23
Ru1 0.02380(10) 0.01630(10) 0.02010(10) -0.00030(10) 0.00670(10) -0.00040(10)
Cl11 0.0357(3) 0.0225(3) 0.0290(3) 0.0021(2) 0.0045(3) 0.0046(2)
Cl12 0.0336(3) 0.0283(3) 0.0266(3) -0.0057(2) 0.0138(3) -0.0031(2)
N1 0.0231(10) 0.0174(9) 0.0230(10) 0.0002(8) 0.0047(8) 0.0006(8)
N7 0.0238(10) 0.0243(10) 0.0277(11) 0.0011(8) 0.0079(9) 0.0001(8)
N8 0.0218(10) 0.0181(9) 0.0226(10) 0.0031(8) 0.0049(8) -0.0007(8)
N21 0.0269(10) 0.0226(10) 0.0249(10) -0.0033(8) 0.0095(8) -0.0036(8)
N27 0.0246(11) 0.0274(11) 0.0302(11) 0.0004(8) 0.0057(9) -0.0037(9)
N28 0.0264(10) 0.0199(9) 0.0217(10) 0.0014(8) 0.0080(8) -0.0019(8)
C2 0.0264(12) 0.0211(11) 0.0212(11) 0.0022(9) 0.0064(9) 0.0011(9)
C3 0.0245(12) 0.0273(13) 0.0278(13) 0.0013(10) 0.0079(10) 0.0019(10)
C4 0.0261(12) 0.0228(12) 0.0256(12) -0.0018(10) 0.0058(10) 0.0043(10)
C5 0.0302(13) 0.0181(11) 0.0230(12) -0.0031(9) 0.0051(10) -0.0002(9)
C6 0.0271(12) 0.0193(11) 0.0203(11) 0.0008(9) 0.0060(9) 0.0024(9)
C9 0.0309(13) 0.0191(11) 0.0236(12) -0.0019(9) 0.0128(10) -0.0018(9)
C10 0.0331(14) 0.0238(13) 0.0372(14) 0.0036(10) 0.0111(11) -0.0009(11)
C11 0.0490(17) 0.0240(13) 0.0514(17) 0.0019(12) 0.0261(14) -0.0101(12)
C12 0.0495(17) 0.0337(15) 0.0369(15) -0.0114(13) 0.0196(13) -0.0165(12)
C13 0.0399(15) 0.0399(15) 0.0280(13) -0.0065(12) 0.0051(12) -0.0071(12)
C14 0.0325(14) 0.0282(13) 0.0299(13) 0.0008(11) 0.0082(11) -0.0034(11)
C15 0.0281(13) 0.0354(14) 0.0307(14) -0.0069(11) 0.0072(11) -0.0033(11)
C16 0.0325(13) 0.0254(12) 0.0280(13) -0.0026(10) 0.0102(11) -0.0051(10)
C22 0.0287(13) 0.0278(13) 0.0277(13) 0.0004(10) 0.0089(10) -0.0035(10)
C23 0.0287(14) 0.0358(15) 0.0419(16) -0.0032(11) 0.0076(12) -0.0064(12)
C24 0.0346(15) 0.0377(15) 0.0470(17) -0.0112(12) 0.0138(13) -0.0121(13)
C25 0.0424(16) 0.0248(13) 0.0438(16) -0.0099(11) 0.0190(13) -0.0087(12)
C26 0.0377(14) 0.0218(12) 0.0290(13) -0.0055(10) 0.0154(11) -0.0040(10)
C29 0.0322(13) 0.0184(11) 0.0199(11) 0.0024(10) 0.0025(10) 0.0002(9)
C30 0.0384(15) 0.0304(14) 0.0347(15) 0.0058(11) 0.0087(12) -0.0042(11)
C31 0.0563(19) 0.0307(15) 0.0430(17) 0.0168(14) 0.0063(14) -0.0057(13)
C32 0.063(2) 0.0200(13) 0.0442(17) 0.0008(13) -0.0034(15) -0.0006(12)
C33 0.0450(16) 0.0261(14) 0.0395(16) -0.0054(12) 0.0024(13) 0.0063(12)
C34 0.0359(14) 0.0245(13) 0.0284(13) 0.0032(11) 0.0032(11) 0.0031(10)
C35 0.0372(17) 0.0487(19) 0.071(2) -0.0166(14) 0.0133(16) -0.0196(17)
C36 0.0451(16) 0.0211(13) 0.0439(16) -0.0029(11) 0.0069(13) -0.0014(11)
Ru2 0.02450(10) 0.01500(10) 0.02560(10) 0.0000 0.01110(10) 0.0000
Cl21 0.0356(3) 0.0231(3) 0.0433(4) 0.0077(2) 0.0188(3) 0.0034(3)
N41 0.0305(11) 0.0181(10) 0.0273(11) 0.0008(8) 0.0123(9) -0.0017(8)
N47 0.0266(10) 0.0217(10) 0.0321(11) -0.0003(8) 0.0132(9) 0.0031(9)
N48 0.0261(10) 0.0187(10) 0.0288(11) 0.0008(8) 0.0102(9) 0.0012(8)
C42 0.0301(13) 0.0190(11) 0.0303(13) 0.0047(10) 0.0131(11) 0.0022(10)
C43 0.0371(14) 0.0238(13) 0.0396(15) 0.0036(10) 0.0221(12) 0.0033(11)
C44 0.0530(17) 0.0242(13) 0.0346(15) 0.0103(12) 0.0261(13) 0.0036(11)
C45 0.0473(16) 0.0300(14) 0.0280(13) 0.0060(12) 0.0145(12) -0.0051(11)
C46 0.0385(14) 0.0239(12) 0.0300(13) 0.0018(11) 0.0118(11) -0.0034(10)
C49 0.0364(14) 0.0196(11) 0.0271(13) -0.0064(10) 0.0093(11) 0.0010(10)
C50 0.0382(15) 0.0400(16) 0.0373(15) -0.0057(12) 0.0078(12) 0.0010(12)
C51 0.0488(19) 0.056(2) 0.0406(17) -0.0114(16) -0.0011(15) -0.0026(15)
C52 0.073(2) 0.0473(19) 0.0315(15) -0.0169(17) 0.0093(16) -0.0085(14)
C53 0.067(2) 0.0344(16) 0.0426(17) -0.0128(14) 0.0251(16) -0.0109(13)
C54 0.0431(15) 0.0239(13) 0.0353(14) -0.0076(11) 0.0153(12) -0.0026(11)
C55 0.072(2) 0.0424(17) 0.0470(18) 0.0041(15) 0.0376(17) 0.0002(14)
C56 0.0467(17) 0.0565(19) 0.0338(15) -0.0169(15) 0.0116(13) -0.0153(14)

loop_
_atom_site_label
_atom_site_fract_x
_atom_site_fract_y
_atom_site_fract_z
_atom_site_U_iso_or_equiv
_atom_site_thermal_displace_type
_atom_site_calc_flag
_atom_site_refinement_flags
_atom_site_occupancy
_atom_site_type_symbol
Ru1 0.322050(10) 0.339040(10) 0.213680(10) 0.02000(10) Uani . . 1.000 Ru
Cl11 0.25784(2) 0.41923(3) 0.12513(4) 0.0302(2) Uani . . 1.000 Cl
Cl12 0.37120(2) 0.34052(3) 0.11711(4) 0.0285(2) Uani . . 1.000 Cl
N1 0.26205(7) 0.26395(10) 0.16828(11) 0.0216(6) Uani . . 1.000 N
N7 0.23283(8) 0.32235(11) 0.26831(12) 0.0252(6) Uani . . 1.000 N
N8 0.27903(7) 0.34858(10) 0.28681(11) 0.0212(6) Uani . . 1.000 N
N21 0.38330(7) 0.40865(10) 0.27259(12) 0.0244(6) Uani . . 1.000 N
N27 0.42217(8) 0.29365(11) 0.31121(13) 0.0279(6) Uani . . 1.000 N
N28 0.37513(7) 0.27183(10) 0.27823(11) 0.0225(6) Uani . . 1.000 N
C2 0.22332(9) 0.27543(12) 0.20247(14) 0.0231(7) Uani . . 1.000 C
C3 0.17576(9) 0.23978(13) 0.17944(14) 0.0265(7) Uani . . 1.000 C
C4 0.16558(9) 0.19081(13) 0.11584(14) 0.0252(7) Uani . . 1.000 C
C5 0.20560(9) 0.17798(12) 0.08260(14) 0.0244(7) Uani . . 1.000 C
C6 0.25334(9) 0.21258(12) 0.10976(14) 0.0225(7) Uani . . 1.000 C
C9 0.29129(9) 0.39526(12) 0.35622(14) 0.0235(7) Uani . . 1.000 C
C10 0.25719(10) 0.44962(13) 0.36203(16) 0.0312(8) Uani . . 1.000 C
C11 0.27019(11) 0.49440(14) 0.42929(18) 0.0390(9) Uani . . 1.000 C
C12 0.31618(11) 0.48475(15) 0.48949(17) 0.0386(9) Uani . . 1.000 C
C13 0.34949(11) 0.43003(15) 0.48314(16) 0.0370(8) Uani . . 1.000 C
C14 0.33770(10) 0.38551(14) 0.41584(15) 0.0304(8) Uani . . 1.000 C
C15 0.11421(10) 0.15292(14) 0.08490(16) 0.0317(8) Uani . . 1.000 C
C16 0.29607(9) 0.19217(13) 0.07563(15) 0.0284(7) Uani . . 1.000 C
C22 0.42705(9) 0.36857(13) 0.30715(15) 0.0280(8) Uani . . 1.000 C
C23 0.47581(10) 0.39748(15) 0.34260(17) 0.0361(9) Uani . . 1.000 C
C24 0.48202(11) 0.47247(16) 0.34391(18) 0.0394(9) Uani . . 1.000 C
C25 0.43798(11) 0.51302(14) 0.30943(17) 0.0357(9) Uani . . 1.000 C
C26 0.38923(10) 0.48199(13) 0.27481(15) 0.0283(8) Uani . . 1.000 C
C29 0.36986(9) 0.19424(12) 0.28346(14) 0.0246(7) Uani . . 1.000 C
C30 0.40747(11) 0.14906(14) 0.26936(16) 0.0350(8) Uani . . 1.000 C
C31 0.40150(12) 0.07447(15) 0.27165(18) 0.0452(10) Uani . . 1.000 C
C32 0.35885(13) 0.04530(15) 0.28932(18) 0.0466(10) Uani . . 1.000 C
C33 0.32204(11) 0.09064(14) 0.30464(17) 0.0391(9) Uani . . 1.000 C
C34 0.32713(10) 0.16539(13) 0.30108(15) 0.0310(8) Uani . . 1.000 C
C35 0.53352(11) 0.50750(18) 0.3821(2) 0.0529(11) Uani . . 1.000 C
C36 0.34357(11) 0.52898(14) 0.23912(17) 0.0381(9) Uani . . 1.000 C
Ru2 0.00000 0.297220(10) 0.25000 0.02090(10) Uani . . 1.000 Ru
Cl21 0.06475(2) 0.20301(3) 0.26914(4) 0.0325(2) Uani . . 1.000 Cl
N41 0.01225(8) 0.30473(10) 0.13689(12) 0.0245(6) Uani . . 1.000 N
N47 0.08304(7) 0.37383(10) 0.21649(12) 0.0258(6) Uani . . 1.000 N
N48 0.05748(7) 0.36711(10) 0.26807(12) 0.0241(6) Uani . . 1.000 N
C42 0.05831(9) 0.33954(12) 0.14414(15) 0.0256(7) Uani . . 1.000 C
C43 0.07935(10) 0.34828(13) 0.08093(16) 0.0312(8) Uani . . 1.000 C
C44 0.05251(11) 0.32326(14) 0.00496(16) 0.0344(9) Uani . . 1.000 C
C45 0.00475(11) 0.29090(14) -0.00317(16) 0.0344(8) Uani . . 1.000 C
C46 -0.01454(10) 0.28157(13) 0.06220(15) 0.0305(8) Uani . . 1.000 C
C49 0.07966(10) 0.40673(13) 0.34226(14) 0.0277(7) Uani . . 1.000 C
C50 0.13250(11) 0.40437(16) 0.37956(17) 0.0392(9) Uani . . 1.000 C
C51 0.15249(13) 0.44064(18) 0.45301(19) 0.0516(11) Uani . . 1.000 C
C52 0.11999(14) 0.47843(18) 0.48650(18) 0.0520(10) Uani . . 1.000 C
C53 0.06765(13) 0.48160(16) 0.44790(18) 0.0461(10) Uani . . 1.000 C
C54 0.04677(11) 0.44544(13) 0.37515(16) 0.0333(8) Uani . . 1.000 C
C55 0.07282(14) 0.33020(17) -0.06648(19) 0.0495(11) Uani . . 1.000 C
C56 -0.06607(11) 0.24586(18) 0.04906(17) 0.0458(10) Uani . . 1.000 C
H3 0.15070 0.24880 0.20680 0.0320 Uiso calc R 1.000 H
H5 0.20010 0.14420 0.03960 0.0290 Uiso calc R 1.000 H
H10 0.22540 0.45620 0.32060 0.0370 Uiso calc R 1.000 H
H11 0.24710 0.53210 0.43380 0.0470 Uiso calc R 1.000 H
H12 0.32490 0.51580 0.53530 0.0460 Uiso calc R 1.000 H
H13 0.38090 0.42270 0.52530 0.0440 Uiso calc R 1.000 H
H14 0.36130 0.34880 0.41080 0.0370 Uiso calc R 1.000 H
H15A 0.09200 0.16640 0.11810 0.0480 Uiso calc R 1.000 H
H15B 0.11970 0.10020 0.08750 0.0480 Uiso calc R 1.000 H
H15C 0.09750 0.16740 0.02890 0.0480 Uiso calc R 1.000 H
H16A 0.31160 0.23630 0.06110 0.0430 Uiso calc R 1.000 H
H16B 0.28210 0.16210 0.02750 0.0430 Uiso calc R 1.000 H
H16C 0.32260 0.16470 0.11590 0.0430 Uiso calc R 1.000 H
H23 0.50460 0.36660 0.36570 0.0430 Uiso calc R 1.000 H
H25 0.44100 0.56440 0.30920 0.0430 Uiso calc R 1.000 H
H30 0.43700 0.16920 0.25820 0.0420 Uiso calc R 1.000 H
H31 0.42670 0.04320 0.26110 0.0540 Uiso calc R 1.000 H
H32 0.35490 -0.00590 0.29090 0.0560 Uiso calc R 1.000 H
H33 0.29310 0.07050 0.31770 0.0470 Uiso calc R 1.000 H
H34 0.30150 0.19650 0.31060 0.0370 Uiso calc R 1.000 H
H35A 0.53730 0.51770 0.43900 0.0790 Uiso calc R 1.000 H
H35B 0.53570 0.55300 0.35410 0.0790 Uiso calc R 1.000 H
H35C 0.56130 0.47470 0.37840 0.0790 Uiso calc R 1.000 H
H36A 0.32970 0.51880 0.18130 0.0570 Uiso calc R 1.000 H
H36B 0.35400 0.58010 0.24700 0.0570 Uiso calc R 1.000 H
H36C 0.31680 0.51910 0.26550 0.0570 Uiso calc R 1.000 H
H43 0.11210 0.37140 0.08980 0.0370 Uiso calc R 1.000 H
H45 -0.01540 0.27460 -0.05490 0.0410 Uiso calc R 1.000 H
H50 0.15480 0.37870 0.35580 0.0470 Uiso calc R 1.000 H
H51 0.18870 0.43920 0.48000 0.0620 Uiso calc R 1.000 H
H52 0.13390 0.50250 0.53670 0.0620 Uiso calc R 1.000 H
H53 0.04560 0.50860 0.47100 0.0550 Uiso calc R 1.000 H
H54 0.01050 0.44720 0.34840 0.0400 Uiso calc R 1.000 H
H55A 0.10160 0.36490 -0.05400 0.0740 Uiso calc R 1.000 H
H55B 0.04500 0.34750 -0.11320 0.0740 Uiso calc R 1.000 H
H55C 0.08510 0.28270 -0.07880 0.0740 Uiso calc R 1.000 H
H56A -0.06110 0.19770 0.07430 0.0690 Uiso calc R 1.000 H
H56B -0.08320 0.24080 -0.00890 0.0690 Uiso calc R 1.000 H
H56C -0.08770 0.27560 0.07320 0.0690 Uiso calc R 1.000 H

loop_
_atom_type_symbol
_atom_type_description
_atom_type_scat_dispersion_real
_atom_type_scat_dispersion_imag
_atom_type_scat_source
Ru Ru -1.2594 0.8363 'International Tables Vol C Tables 4.2.6.8 and 6.1.1.4'
N N 0.0061 0.0033 'International Tables Vol C Tables 4.2.6.8 and 6.1.1.4'
Cl Cl 0.1484 0.1585 'International Tables Vol C Tables 4.2.6.8 and 6.1.1.4'
H H 0.0000 0.0000 'International Tables Vol C Tables 4.2.6.8 and 6.1.1.4'
C C 0.0033 0.0016 'International Tables Vol C Tables 4.2.6.8 and 6.1.1.4'

loop_
_geom_angle_atom_site_label_1
_geom_angle_atom_site_label_2
_geom_angle_atom_site_label_3
_geom_angle_site_symmetry_1
_geom_angle_site_symmetry_3
_geom_angle
_geom_angle_publ_flag
Cl11 Ru1 Cl12 . . 89.39(2) yes
Cl11 Ru1 N1 . . 80.67(5) yes
Cl11 Ru1 N8 . . 84.73(6) yes
Cl11 Ru1 N21 . . 104.24(5) yes
Cl11 Ru1 N28 . . 175.88(6) yes
Cl12 Ru1 N1 . . 105.49(5) yes
Cl12 Ru1 N8 . . 173.50(6) yes
Cl12 Ru1 N21 . . 79.47(6) yes
Cl12 Ru1 N28 . . 86.90(6) yes
N1 Ru1 N8 . . 76.33(8) yes
N1 Ru1 N21 . . 173.22(7) yes
N1 Ru1 N28 . . 98.58(8) yes
N8 Ru1 N21 . . 99.27(8) yes
N8 Ru1 N28 . . 99.06(8) yes
N21 Ru1 N28 . . 76.85(8) yes
Cl21 Ru2 N41 . . 82.34(6) yes
Cl21 Ru2 N48 . . 86.79(6) yes
Cl21 Ru2 Cl21 . 2_555 88.13(2) yes
Cl21 Ru2 N41 . 2_555 103.20(6) yes
Cl21 Ru2 N48 . 2_555 174.89(6) yes
N41 Ru2 N48 . . 76.66(8) yes
N41 Ru2 N41 . 2_555 172.41(7) yes
N41 Ru2 N48 . 2_555 98.29(8) yes
N48 Ru2 N48 . 2_555 98.30(8) yes
N41 Ru2 N48 2_555 . 98.29(8) no
N41 Ru2 N48 2_555 2_555 76.66(8) no
Cl21 Ru2 N48 2_555 . 174.89(6) no
Cl21 Ru2 N41 2_555 . 103.20(6) no
Cl21 Ru2 N41 2_555 2_555 82.34(6) no
Cl21 Ru2 N48 2_555 2_555 86.79(6) no
Ru1 N1 C2 . . 109.90(14) no
Ru1 N1 C6 . . 133.15(16) no
C2 N1 C6 . . 116.7(2) no
N8 N7 C2 . . 111.5(2) no
Ru1 N8 N7 . . 121.32(15) no
Ru1 N8 C9 . . 124.21(16) no
N7 N8 C9 . . 113.50(19) no
Ru1 N21 C22 . . 109.60(15) no
Ru1 N21 C26 . . 133.53(17) no
C22 N21 C26 . . 116.4(2) no
N28 N27 C22 . . 112.4(2) no
Ru1 N28 C29 . . 126.12(15) no
Ru1 N28 N27 . . 120.61(15) no
N27 N28 C29 . . 112.50(19) no
Ru2 N41 C42 . . 109.69(15) no
Ru2 N41 C46 . . 133.73(18) no
C42 N41 C46 . . 116.6(2) no
N48 N47 C42 . . 111.90(19) no
Ru2 N48 C49 . . 124.74(16) no
N47 N48 C49 . . 113.92(19) no
Ru2 N48 N47 . . 120.76(15) no
N7 C2 C3 . . 117.2(2) no
N1 C2 C3 . . 124.3(2) no
N1 C2 N7 . . 118.4(2) no
C2 C3 C4 . . 118.9(2) no
C5 C4 C15 . . 121.5(2) no
C3 C4 C5 . . 116.6(2) no
C3 C4 C15 . . 122.0(2) no
C4 C5 C6 . . 122.6(2) no
C5 C6 C16 . . 119.9(2) no
N1 C6 C5 . . 120.7(2) no
N1 C6 C16 . . 119.4(2) no
N8 C9 C14 . . 118.9(2) no
C10 C9 C14 . . 121.0(2) no
N8 C9 C10 . . 120.1(2) no
C9 C10 C11 . . 119.0(2) no
C10 C11 C12 . . 120.6(3) no
C11 C12 C13 . . 119.8(3) no
C12 C13 C14 . . 120.6(3) no
C9 C14 C13 . . 119.1(2) no
N21 C22 N27 . . 118.3(2) no
N21 C22 C23 . . 124.7(2) no
N27 C22 C23 . . 116.8(2) no
C22 C23 C24 . . 118.9(3) no
C23 C24 C25 . . 116.5(3) no
C23 C24 C35 . . 121.8(3) no
C25 C24 C35 . . 121.7(3) no
C24 C25 C26 . . 123.0(2) no
N21 C26 C25 . . 120.5(2) no
N21 C26 C36 . . 119.5(2) no
C25 C26 C36 . . 120.1(2) no
C30 C29 C34 . . 120.6(2) no
N28 C29 C34 . . 119.9(2) no
N28 C29 C30 . . 119.4(2) no
C29 C30 C31 . . 119.4(3) no
C30 C31 C32 . . 120.2(3) no
C31 C32 C33 . . 120.0(3) no
C32 C33 C34 . . 120.3(3) no
C29 C34 C33 . . 119.4(2) no
C4 C3 H3 . . 120.64 no
C2 C3 H3 . . 120.49 no
C6 C5 H5 . . 118.71 no
C4 C5 H5 . . 118.67 no
C9 C10 H10 . . 120.52 no
C11 C10 H10 . . 120.51 no
C10 C11 H11 . . 119.68 no
C12 C11 H11 . . 119.77 no
C11 C12 H12 . . 120.07 no
C13 C12 H12 . . 120.14 no
C14 C13 H13 . . 119.63 no
C12 C13 H13 . . 119.75 no
C13 C14 H14 . . 120.43 no
C9 C14 H14 . . 120.49 no
C4 C15 H15A . . 109.46 no
C4 C15 H15B . . 109.43 no
C4 C15 H15C . . 109.41 no
H15A C15 H15B . . 109.53 no
H15A C15 H15C . . 109.50 no
H15B C15 H15C . . 109.49 no
C6 C16 H16A . . 109.46 no
C6 C16 H16C . . 109.48 no
H16A C16 H16B . . 109.52 no
C6 C16 H16B . . 109.52 no
H16B C16 H16C . . 109.35 no
H16A C16 H16C . . 109.50 no
C22 C23 H23 . . 120.54 no
C24 C23 H23 . . 120.53 no
C24 C25 H25 . . 118.47 no
C26 C25 H25 . . 118.49 no
C31 C30 H30 . . 120.33 no
C29 C30 H30 . . 120.23 no
C30 C31 H31 . . 119.98 no
C32 C31 H31 . . 119.85 no
C33 C32 H32 . . 120.03 no
C31 C32 H32 . . 119.94 no
C34 C33 H33 . . 119.81 no
C32 C33 H33 . . 119.90 no
C29 C34 H34 . . 120.32 no
C33 C34 H34 . . 120.27 no
H35A C35 H35B . . 109.44 no
H35A C35 H35C . . 109.37 no
C24 C35 H35A . . 109.49 no
C24 C35 H35B . . 109.49 no
C24 C35 H35C . . 109.47 no
H35B C35 H35C . . 109.56 no
C26 C36 H36A . . 109.49 no
C26 C36 H36B . . 109.49 no
C26 C36 H36C . . 109.43 no
H36A C36 H36B . . 109.46 no
H36A C36 H36C . . 109.46 no
H36B C36 H36C . . 109.50 no
N41 C42 N47 . . 118.4(2) no
N41 C42 C43 . . 123.7(2) no
N47 C42 C43 . . 117.7(2) no
C42 C43 C44 . . 119.7(3) no
C43 C44 C45 . . 116.6(3) no
C43 C44 C55 . . 122.9(3) no
C45 C44 C55 . . 120.5(3) no
C44 C45 C46 . . 122.0(2) no
N41 C46 C45 . . 121.3(2) no
N41 C46 C56 . . 119.6(2) no
C45 C46 C56 . . 119.1(2) no
N48 C49 C50 . . 119.9(2) no
N48 C49 C54 . . 118.7(2) no
C50 C49 C54 . . 121.4(2) no
C49 C50 C51 . . 118.5(3) no
C50 C51 C52 . . 120.4(3) no
C51 C52 C53 . . 120.5(3) no
C52 C53 C54 . . 120.2(3) no
C49 C54 C53 . . 119.0(3) no
C42 C43 H43 . . 120.20 no
C44 C43 H43 . . 120.12 no
C44 C45 H45 . . 119.00 no
C46 C45 H45 . . 118.96 no
C49 C50 H50 . . 120.73 no
C51 C50 H50 . . 120.74 no
C50 C51 H51 . . 119.86 no
C52 C51 H51 . . 119.78 no
C51 C52 H52 . . 119.73 no
C53 C52 H52 . . 119.78 no
C52 C53 H53 . . 119.89 no
C54 C53 H53 . . 119.88 no
C49 C54 H54 . . 120.54 no
C53 C54 H54 . . 120.51 no
C44 C55 H55A . . 109.43 no
C44 C55 H55B . . 109.46 no
C44 C55 H55C . . 109.50 no
H55A C55 H55B . . 109.46 no
H55A C55 H55C . . 109.44 no
H55B C55 H55C . . 109.53 no
C46 C56 H56A . . 109.42 no
C46 C56 H56B . . 109.43 no
C46 C56 H56C . . 109.54 no
H56A C56 H56B . . 109.48 no
H56A C56 H56C . . 109.49 no
H56B C56 H56C . . 109.47 no

loop_
_geom_bond_atom_site_label_1
_geom_bond_atom_site_label_2
_geom_bond_site_symmetry_2
_geom_bond_distance
_geom_bond_publ_flag
Ru1 Cl11 . 2.4417(7) yes
Ru1 Cl12 . 2.4279(8) yes
Ru1 N1 . 2.0966(19) yes
Ru1 N8 . 1.967(2) yes
Ru1 N21 . 2.101(2) yes
Ru1 N28 . 1.9712(19) yes
Ru2 Cl21 . 2.4139(7) yes
Ru2 N41 . 2.091(2) yes
Ru2 N48 . 1.968(2) yes
Ru2 Cl21 2_555 2.4139(7) no
Ru2 N41 2_555 2.091(2) no
Ru2 N48 2_555 1.968(2) no
N1 C6 . 1.357(3) no
N1 C2 . 1.363(3) no
N7 C2 . 1.395(3) no
N7 N8 . 1.286(3) no
N8 C9 . 1.437(3) no
N21 C26 . 1.359(3) no
N21 C22 . 1.370(3) no
N27 N28 . 1.292(3) no
N27 C22 . 1.390(3) no
N28 C29 . 1.441(3) no
N41 C42 . 1.371(3) no
N41 C46 . 1.353(3) no
N47 C42 . 1.387(3) no
N47 N48 . 1.289(3) no
N48 C49 . 1.446(3) no
C2 C3 . 1.390(3) no
C3 C4 . 1.388(3) no
C4 C5 . 1.388(4) no
C4 C15 . 1.501(4) no
C5 C6 . 1.388(3) no
C6 C16 . 1.493(4) no
C9 C14 . 1.379(4) no
C9 C10 . 1.384(4) no
C10 C11 . 1.387(4) no
C11 C12 . 1.376(4) no
C12 C13 . 1.376(4) no
C13 C14 . 1.385(4) no
C22 C23 . 1.383(4) no
C23 C24 . 1.390(4) no
C24 C35 . 1.496(4) no
C24 C25 . 1.380(4) no
C25 C26 . 1.396(4) no
C26 C36 . 1.482(4) no
C29 C30 . 1.389(4) no
C29 C34 . 1.384(4) no
C30 C31 . 1.385(4) no
C31 C32 . 1.385(5) no
C32 C33 . 1.383(4) no
C33 C34 . 1.386(4) no
C3 H3 . 0.9496 no
C5 H5 . 0.9490 no
C10 H10 . 0.9493 no
C11 H11 . 0.9514 no
C12 H12 . 0.9506 no
C13 H13 . 0.9506 no
C14 H14 . 0.9504 no
C15 H15B . 0.9809 no
C15 H15C . 0.9795 no
C15 H15A . 0.9791 no
C16 H16A . 0.9810 no
C16 H16B . 0.9797 no
C16 H16C . 0.9796 no
C23 H23 . 0.9500 no
C25 H25 . 0.9496 no
C30 H30 . 0.9497 no
C31 H31 . 0.9495 no
C32 H32 . 0.9500 no
C33 H33 . 0.9509 no
C34 H34 . 0.9496 no
C35 H35C . 0.9795 no
C35 H35A . 0.9808 no
C35 H35B . 0.9791 no
C36 H36B . 0.9803 no
C36 H36C . 0.9806 no
C36 H36A . 0.9797 no
C42 C43 . 1.387(4) no
C43 C44 . 1.382(4) no
C44 C45 . 1.389(4) no
C44 C55 . 1.503(4) no
C45 C46 . 1.393(4) no
C46 C56 . 1.493(4) no
C49 C50 . 1.380(4) no
C49 C54 . 1.387(4) no
C50 C51 . 1.398(4) no
C51 C52 . 1.377(5) no
C52 C53 . 1.373(5) no
C53 C54 . 1.391(4) no
C43 H43 . 0.9514 no
C45 H45 . 0.9499 no
C50 H50 . 0.9505 no
C51 H51 . 0.9502 no
C52 H52 . 0.9501 no
C53 H53 . 0.9508 no
C54 H54 . 0.9511 no
C55 H55A . 0.9789 no
C55 H55B . 0.9804 no
C55 H55C . 0.9811 no
C56 H56A . 0.9805 no
C56 H56B . 0.9791 no
C56 H56C . 0.9807 no

loop_
_geom_contact_atom_site_label_1
_geom_contact_atom_site_label_2
_geom_contact_distance
_geom_contact_site_symmetry_2
_geom_contact_publ_flag
Ru1 H14 3.2735 . no
Ru1 H16A 3.1990 . no
Ru1 H16C 3.6335 . no
Ru1 H34 3.2532 . no
Ru1 H36A 3.3737 . no
Ru1 H36C 3.4491 . no
Ru2 H56C 3.2962 . no
Ru2 H54 3.2153 . no
Ru2 H56A 3.5205 . no
Ru2 H56C 3.2962 2_555 no
Ru2 H54 3.2153 2_555 no
Ru2 H56A 3.5205 2_555 no
Cl11 Cl12 3.4251(10) . no
Cl11 N8 2.991(2) . no
Cl11 N1 2.949(2) . no
Cl11 N7 3.289(2) . no
Cl11 C2 3.229(2) . no
Cl11 C36 3.261(3) . no
Cl12 C16 3.350(3) . no
Cl12 C15 3.646(3) 7_555 no
Cl12 N27 3.353(2) . no
Cl12 C22 3.236(3) . no
Cl12 C5 3.488(2) 7_555 no
Cl12 N21 2.906(2) . no
Cl12 N28 3.043(2) . no
Cl12 Cl11 3.4251(10) . no
Cl21 Cl21 3.3576(10) 2_555 no
Cl21 N47 3.353(2) . no
Cl21 N48 3.028(2) . no
Cl21 C42 3.292(2) . no
Cl21 C56 3.244(3) 2_555 no
Cl21 N41 2.976(2) . no
Cl11 H36C 3.0900 . no
Cl11 H16B 2.9547 7_555 no
Cl11 H12 2.9695 4_564 no
Cl11 H36A 2.6359 . no
Cl12 H55C 2.7289 7_555 no
Cl12 H12 3.0858 4_564 no
Cl12 H16A 2.5070 . no
Cl12 H35C 3.0567 2_655 no
Cl12 H5 2.8414 7_555 no
Cl12 H15C 2.9046 7_555 no
Cl21 H15A 3.0035 . no
Cl21 H3 2.9590 . no
Cl21 H56A 2.7513 2_555 no
Cl21 H25 2.8744 6_545 no
Cl21 H56C 2.9423 2_555 no
N1 N8 2.513(3) . no
N1 N28 3.085(3) . no
N1 C29 3.264(3) . no
N1 C34 3.048(3) . no
N1 Cl11 2.949(2) . no
N1 N7 2.369(3) . no
N7 Cl11 3.289(2) . no
N7 N1 2.369(3) . no
N8 Cl11 2.991(2) . no
N8 N21 3.101(3) . no
N8 N28 2.996(3) . no
N8 N1 2.513(3) . no
N8 C2 2.216(3) . no
N21 C14 3.115(3) . no
N21 N8 3.101(3) . no
N21 C9 3.237(3) . no
N21 Cl12 2.906(2) . no
N21 N27 2.370(3) . no
N21 N28 2.533(3) . no
N27 N21 2.370(3) . no
N27 Cl12 3.353(2) . no
N28 N8 2.996(3) . no
N28 N21 2.533(3) . no
N28 Cl12 3.043(2) . no
N28 C22 2.229(3) . no
N28 N1 3.085(3) . no
N41 N47 2.368(3) . no
N41 C49 3.216(3) 2_555 no
N41 Cl21 2.976(2) . no
N41 C54 3.016(3) 2_555 no
N41 N48 3.071(3) 2_555 no
N41 N48 2.519(3) . no
N47 N41 2.368(3) . no
N47 Cl21 3.353(2) . no
N48 C42 2.218(3) . no
N48 N41 3.071(3) 2_555 no
N48 N41 2.519(3) . no
N48 N48 2.977(3) 2_555 no
N48 Cl21 3.028(2) . no
N1 H34 2.6868 . no
N7 H34 2.9212 . no
N7 H10 2.6545 . no
N8 H34 2.8688 . no
N21 H14 2.8590 . no
N27 H14 2.8999 . no
N27 H45 2.7375 8_555 no
N27 H30 2.5450 . no
N28 H14 2.8210 . no
N41 H54 2.7233 2_555 no
N47 H50 2.6124 . no
N47 H54 2.7884 2_555 no
N47 H32 2.8023 6_555 no
N48 H54 2.7248 2_555 no
C2 C34 3.469(4) . no
C3 C43 3.323(4) . no
C3 C42 3.555(4) . no
C5 Cl12 3.488(2) 7_555 no
C5 C11 3.460(3) 6_545 no
C6 C34 3.439(3) . no
C6 C16 3.559(3) 7_555 no
C10 C50 3.566(4) . no
C11 C5 3.460(3) 6_555 no
C11 C51 3.466(5) . no
C13 C35 3.518(4) 3_666 no
C14 C22 3.490(4) . no
C14 N21 3.115(3) . no
C15 Cl12 3.646(3) 7_555 no
C16 C29 3.566(3) . no
C16 C6 3.559(3) 7_555 no
C16 Cl12 3.350(3) . no
C22 C14 3.490(4) . no
C29 C16 3.566(3) . no
C34 C6 3.439(3) . no
C34 C2 3.469(4) . no
C34 N1 3.048(3) . no
C35 C13 3.518(4) 3_666 no
C36 Cl11 3.261(3) . no
C42 C3 3.555(4) . no
C42 C54 3.375(4) 2_555 no
C43 C3 3.323(4) . no
C46 C49 3.590(4) 2_555 no
C46 C54 3.407(4) 2_555 no
C49 C56 3.589(4) 2_555 no
C49 C46 3.590(4) 2_555 no
C50 C10 3.566(4) . no
C51 C11 3.466(5) . no
C53 C55 3.480(4) 4_565 no
C54 C42 3.375(4) 2_555 no
C54 C46 3.407(4) 2_555 no
C54 N41 3.016(3) 2_555 no
C55 C53 3.480(4) 4_564 no
C56 Cl21 3.244(3) 2_555 no
C56 C49 3.589(4) 2_555 no
C2 H34 2.7809 . no
C5 H11 3.0234 6_545 no
C5 H16A 2.8713 7_555 no
C9 H36C 2.9664 . no
C10 H50 3.0288 . no
C10 H36C 2.9389 . no
C11 H5 2.8783 6_555 no
C11 H51 2.7921 . no
C12 H5 2.9892 6_555 no
C15 H36B 3.0928 6_545 no
C16 H55A 3.0802 7_555 no
C22 H14 2.9016 . no
C29 H16C 2.8604 . no
C30 H16C 2.9666 . no
C32 H10 2.9872 6_545 no
C32 H52 3.0966 7_556 no
C35 H13 2.7135 3_666 no
C42 H54 2.7454 2_555 no
C42 H3 2.9289 . no
C43 H3 3.0557 . no
C44 H15C 3.0955 . no
C49 H56C 2.8004 2_555 no
C49 H31 3.0629 6_555 no
C50 H56C 2.8888 2_555 no
C52 H55A 2.9756 4_565 no
C53 H55A 2.9742 4_565 no
H3 C43 3.0557 . no
H3 C42 2.9289 . no
H3 Cl21 2.9590 . no
H3 H15A 2.3943 . no
H5 Cl12 2.8414 7_555 no
H5 C11 2.8783 6_545 no
H5 H11 2.4723 6_545 no
H5 H16B 2.3078 . no
H5 C12 2.9892 6_545 no
H10 N7 2.6545 . no
H10 H50 2.5946 . no
H10 C32 2.9872 6_555 no
H10 H32 2.5371 6_555 no
H11 H5 2.4723 6_555 no
H11 C5 3.0234 6_555 no
H12 Cl12 3.0858 4_565 no
H12 H36A 2.5797 4_565 no
H12 Cl11 2.9695 4_565 no
H13 C35 2.7135 3_666 no
H13 H35A 2.3765 3_666 no
H14 C22 2.9016 . no
H14 N27 2.8999 . no
H14 N28 2.8210 . no
H14 Ru1 3.2735 . no
H14 N21 2.8590 . no
H14 H56B 2.3806 8_555 no
H15A Cl21 3.0035 . no
H15A H3 2.3943 . no
H15A H25 2.5656 6_545 no
H15C C44 3.0955 . no
H15C Cl12 2.9046 7_555 no
H16A C5 2.8713 7_555 no
H16A Cl12 2.5070 . no
H16A Ru1 3.1990 . no
H16B H5 2.3078 . no
H16B Cl11 2.9547 7_555 no
H16C Ru1 3.6335 . no
H16C C30 2.9666 . no
H16C C29 2.8604 . no
H23 H35C 2.4801 . no
H25 H35B 2.4491 . no
H25 H36B 2.2923 . no
H25 Cl21 2.8744 6_555 no
H25 H15A 2.5656 6_555 no
H30 N27 2.5450 . no
H31 C49 3.0629 6_545 no
H32 H10 2.5371 6_545 no
H32 N47 2.8023 6_545 no
H34 Ru1 3.2532 . no
H34 N1 2.6868 . no
H34 N7 2.9212 . no
H34 N8 2.8688 . no
H34 C2 2.7809 . no
H35A H13 2.3765 3_666 no
H35B H25 2.4491 . no
H35C H23 2.4801 . no
H35C Cl12 3.0567 2_655 no
H36A Ru1 3.3737 . no
H36A Cl11 2.6359 . no
H36A H12 2.5797 4_564 no
H36B H25 2.2923 . no
H36B C15 3.0928 6_555 no
H36C C10 2.9389 . no
H36C C9 2.9664 . no
H36C Cl11 3.0900 . no
H36C Ru1 3.4491 . no
H43 H55A 2.4309 . no
H45 H55B 2.5425 . no
H45 H56B 2.2895 . no
H45 N27 2.7375 8_454 no
H50 N47 2.6124 . no
H50 C10 3.0288 . no
H50 H10 2.5946 . no
H51 C11 2.7921 . no
H52 C32 3.0966 7_556 no
H54 Ru2 3.2153 . no
H54 N41 2.7233 2_555 no
H54 N47 2.7884 2_555 no
H54 N48 2.7248 2_555 no
H54 C42 2.7454 2_555 no
H55A H43 2.4309 . no
H55A C52 2.9756 4_564 no
H55A C53 2.9742 4_564 no
H55A C16 3.0802 7_555 no
H55B H45 2.5425 . no
H55C Cl12 2.7289 7_555 no
H56A Ru2 3.5205 . no
H56A Cl21 2.7513 2_555 no
H56B H45 2.2895 . no
H56B H14 2.3806 8_454 no
H56C Ru2 3.2962 . no
H56C Cl21 2.9423 2_555 no
H56C C49 2.8004 2_555 no
H56C C50 2.8888 2_555 no

loop_
_geom_hbond_atom_site_label_D
_geom_hbond_atom_site_label_H
_geom_hbond_atom_site_label_A
_geom_hbond_site_symmetry_A
_geom_hbond_distance_DH
_geom_hbond_distance_HA
_geom_hbond_distance_DA
_geom_hbond_angle_DHA
_geom_hbond_publ_flag
C16 H16A Cl12 . 0.98 2.51 3.350(3) 144 no
C36 H36A Cl11 . 0.98 2.64 3.261(3) 122 no
C55 H55C Cl12 7_555 0.98 2.73 3.705(3) 173 no
C56 H56A Cl21 2_555 0.98 2.75 3.244(3) 112 no

loop_
_geom_torsion_atom_site_label_1
_geom_torsion_atom_site_label_2
_geom_torsion_atom_site_label_3
_geom_torsion_atom_site_label_4
_geom_torsion_site_symmetry_1
_geom_torsion
_geom_torsion_publ_flag
Cl11 Ru1 N1 C2 . -73.94(14) no
Cl11 Ru1 N1 C6 . 100.3(2) no
Cl12 Ru1 N1 C2 . -160.69(14) no
Cl12 Ru1 N1 C6 . 13.5(2) no
N8 Ru1 N1 C2 . 12.86(15) no
N8 Ru1 N1 C6 . -172.9(2) no
N28 Ru1 N1 C2 . 110.17(15) no
N28 Ru1 N1 C6 . -75.6(2) no
Cl11 Ru1 N8 N7 . 66.71(17) no
Cl11 Ru1 N8 C9 . -101.32(17) no
N1 Ru1 N8 N7 . -14.95(17) no
N1 Ru1 N8 C9 . 177.03(19) no
N21 Ru1 N8 N7 . 170.32(17) no
N21 Ru1 N8 C9 . 2.29(18) no
N28 Ru1 N8 N7 . -111.65(17) no
N28 Ru1 N8 C9 . 80.33(18) no
Cl11 Ru1 N21 C22 . -163.76(15) no
Cl11 Ru1 N21 C26 . 7.4(2) no
Cl12 Ru1 N21 C22 . -77.10(15) no
Cl12 Ru1 N21 C26 . 94.1(2) no
N8 Ru1 N21 C22 . 109.37(16) no
N8 Ru1 N21 C26 . -79.5(2) no
N28 Ru1 N21 C22 . 12.15(16) no
N28 Ru1 N21 C26 . -176.7(2) no
Cl12 Ru1 N28 N27 . 66.96(17) no
Cl12 Ru1 N28 C29 . -102.23(18) no
N1 Ru1 N28 N27 . 172.17(17) no
N1 Ru1 N28 C29 . 2.98(19) no
N8 Ru1 N28 N27 . -110.43(18) no
N8 Ru1 N28 C29 . 80.38(19) no
N21 Ru1 N28 N27 . -12.95(17) no
N21 Ru1 N28 C29 . 177.9(2) no
N48 Ru2 N41 C42 2_555 109.48(16) no
N48 Ru2 N41 C46 2_555 -72.3(2) no
Cl21 Ru2 N48 N47 . 67.98(17) no
Cl21 Ru2 N48 C49 . -102.73(18) no
N41 Ru2 N48 N47 . -14.91(17) no
N41 Ru2 N48 C49 . 174.4(2) no
N41 Ru2 N48 N47 2_555 170.85(17) no
N41 Ru2 N48 C49 2_555 0.15(19) no
N48 Ru2 N48 N47 2_555 -111.53(17) no
Cl21 Ru2 N41 C42 . -75.65(15) no
Cl21 Ru2 N41 C46 . 102.6(2) no
N48 Ru2 N41 C42 . 12.85(15) no
N48 Ru2 N41 C46 . -168.9(2) no
Cl21 Ru2 N41 C42 2_555 -161.90(14) no
Cl21 Ru2 N41 C46 2_555 16.4(2) no
N48 Ru2 N48 C49 2_555 77.77(19) no
Ru1 N1 C2 N7 . -11.2(2) no
Ru1 N1 C2 C3 . 173.20(19) no
C6 N1 C2 C3 . -2.1(3) no
Ru1 N1 C6 C5 . -169.14(17) no
Ru1 N1 C6 C16 . 12.1(3) no
C2 N1 C6 C5 . 4.8(3) no
C2 N1 C6 C16 . -174.0(2) no
C6 N1 C2 N7 . 173.6(2) no
C2 N7 N8 Ru1 . 12.9(3) no
N8 N7 C2 N1 . 0.1(3) no
N8 N7 C2 C3 . 176.1(2) no
C2 N7 N8 C9 . -177.87(18) no
N7 N8 C9 C10 . -48.4(3) no
N7 N8 C9 C14 . 132.5(2) no
Ru1 N8 C9 C10 . 120.5(2) no
Ru1 N8 C9 C14 . -58.6(3) no
C22 N21 C26 C36 . -179.6(2) no
C22 N21 C26 C25 . 1.2(4) no
Ru1 N21 C22 N27 . -11.5(3) no
Ru1 N21 C22 C23 . 172.2(2) no
C26 N21 C22 N27 . 175.7(2) no
C26 N21 C22 C23 . -0.7(4) no
Ru1 N21 C26 C25 . -169.47(19) no
Ru1 N21 C26 C36 . 9.7(4) no
N28 N27 C22 N21 . 1.9(3) no
C22 N27 N28 C29 . -179.1(2) no
N28 N27 C22 C23 . 178.5(2) no
C22 N27 N28 Ru1 . 10.3(3) no
Ru1 N28 C29 C34 . -51.1(3) no
N27 N28 C29 C30 . -42.1(3) no
N27 N28 C29 C34 . 139.0(2) no
Ru1 N28 C29 C30 . 127.8(2) no
C42 N41 C46 C45 . 1.9(3) no
Ru2 N41 C46 C56 . 4.3(4) no
C42 N41 C46 C56 . -177.6(2) no
Ru2 N41 C42 N47 . -11.1(2) no
Ru2 N41 C42 C43 . 175.05(19) no
C46 N41 C42 N47 . 170.3(2) no
C46 N41 C42 C43 . -3.5(3) no
Ru2 N41 C46 C45 . -176.28(18) no
C42 N47 N48 C49 . -175.45(19) no
N48 N47 C42 N41 . 0.1(3) no
N48 N47 C42 C43 . 174.3(2) no
C42 N47 N48 Ru2 . 12.9(2) no
Ru2 N48 C49 C50 . 126.7(2) no
Ru2 N48 C49 C54 . -52.1(3) no
N47 N48 C49 C54 . 136.6(2) no
N47 N48 C49 C50 . -44.6(3) no
N7 C2 C3 C4 . -177.9(2) no
N1 C2 C3 C4 . -2.2(4) no
C2 C3 C4 C5 . 3.6(3) no
C2 C3 C4 C15 . -177.0(2) no
C15 C4 C5 C6 . 179.6(2) no
C3 C4 C5 C6 . -1.0(3) no
C4 C5 C6 C16 . 175.4(2) no
C4 C5 C6 N1 . -3.4(4) no
C14 C9 C10 C11 . -0.3(4) no
N8 C9 C14 C13 . -179.5(2) no
C10 C9 C14 C13 . 1.4(4) no
N8 C9 C10 C11 . -179.4(2) no
C9 C10 C11 C12 . -0.3(4) no
C10 C11 C12 C13 . -0.3(4) no
C11 C12 C13 C14 . 1.4(4) no
C12 C13 C14 C9 . -2.0(4) no
N27 C22 C23 C24 . -176.6(2) no
N21 C22 C23 C24 . -0.2(4) no
C22 C23 C24 C25 . 0.4(4) no
C22 C23 C24 C35 . 179.3(3) no
C35 C24 C25 C26 . -178.7(3) no
C23 C24 C25 C26 . 0.2(4) no
C24 C25 C26 N21 . -1.1(4) no
C24 C25 C26 C36 . 179.8(3) no
N28 C29 C30 C31 . -177.8(2) no
C34 C29 C30 C31 . 1.1(4) no
C30 C29 C34 C33 . 0.0(4) no
N28 C29 C34 C33 . 178.9(2) no
C29 C30 C31 C32 . -1.2(4) no
C30 C31 C32 C33 . 0.1(5) no
C31 C32 C33 C34 . 1.1(4) no
C32 C33 C34 C29 . -1.1(4) no
N41 C42 C43 C44 . 2.3(4) no
N47 C42 C43 C44 . -171.6(2) no
C42 C43 C44 C45 . 0.7(4) no
C42 C43 C44 C55 . -179.6(3) no
C43 C44 C45 C46 . -2.3(4) no
C55 C44 C45 C46 . 178.0(3) no
C44 C45 C46 N41 . 1.0(4) no
C44 C45 C46 C56 . -179.6(3) no
N48 C49 C50 C51 . -177.3(2) no
C54 C49 C50 C51 . 1.6(4) no
N48 C49 C54 C53 . 177.8(2) no
C50 C49 C54 C53 . -1.0(4) no
C49 C50 C51 C52 . -0.7(5) no
C50 C51 C52 C53 . -0.6(5) no
C51 C52 C53 C54 . 1.2(5) no
C52 C53 C54 C49 . -0.4(4) no
